data_7157065
loop_
_publ_author_name
'Liu, Shulin'
'Wang, Rui'
'Zhu, Bo'
'Guan, Wei'
'Liang, Fushun'

_publ_section_title
;
 Photo- and dioxygen-enabled radical C(sp<sup>3</sup>)-N(sp<sup>2</sup>)
 cross-coupling between guanidines and perfluoroalkyl iodides.
;
_journal_issue 38
_journal_name_full 'Organic &amp; biomolecular chemistry'
_journal_page_first 8695
_journal_page_last 8700
_journal_paper_doi 10.1039/c9ob01520e
_journal_volume 17
_journal_year 2019
_chemical_formula_moiety 'C7 H8 F7 N3 O'
_chemical_formula_sum 'C7 H8 F7 N3 O'
_chemical_formula_weight 283.16
_space_group_crystal_system monoclinic
_space_group_IT_number 14
_space_group_name_Hall '-P 2ybc'
_space_group_name_H-M_alt 'P 1 21/c 1'
_symmetry_space_group_name_Hall '-P 2ybc'
_symmetry_space_group_name_H-M 'P 1 21/c 1'
_atom_sites_solution_hydrogens geom
_atom_sites_solution_primary dual
_audit_creation_date 2018-05-06
_audit_creation_method
;
Olex2 1.2
(compiled 2018.04.26 svn.r3504 for OlexSys, GUI svn.r5492)
;
_audit_update_record
;
2018-05-06 deposited with the CCDC.    2019-09-05 downloaded from the CCDC.
;
_cell_angle_alpha 90
_cell_angle_beta 98.87(2)
_cell_angle_gamma 90
_cell_formula_units_Z 4
_cell_length_a 10.986(18)
_cell_length_b 9.949(16)
_cell_length_c 10.414(17)
_cell_measurement_reflns_used 1763
_cell_measurement_temperature 293
_cell_measurement_theta_max 27.5
_cell_measurement_theta_min 3.2
_cell_volume 1125(3)
_computing_cell_refinement 'Bruker XSCANS'
_computing_data_collection 'Bruker XSCANS'
_computing_data_reduction 'Bruker SHELXTL'
_computing_molecular_graphics 'Olex2 (Dolomanov et al., 2009)'
_computing_publication_material 'Olex2 (Dolomanov et al., 2009)'
_computing_structure_refinement 'ShelXL (Sheldrick, 2015)'
_computing_structure_solution 'ShelXT (Sheldrick, 2015)'
_diffrn_ambient_temperature 293
_diffrn_measured_fraction_theta_full 0.996
_diffrn_measured_fraction_theta_max 0.990
_diffrn_measurement_device_type 'Bruker P4'
_diffrn_measurement_method '\w scans'
_diffrn_radiation_monochromator graphite
_diffrn_radiation_type MoK\a
_diffrn_radiation_wavelength 0.71073
_diffrn_reflns_av_R_equivalents 0.0654
_diffrn_reflns_av_unetI/netI 0.0610
_diffrn_reflns_Laue_measured_fraction_full 0.996
_diffrn_reflns_Laue_measured_fraction_max 0.990
_diffrn_reflns_limit_h_max 14
_diffrn_reflns_limit_h_min -14
_diffrn_reflns_limit_k_max 12
_diffrn_reflns_limit_k_min -12
_diffrn_reflns_limit_l_max 13
_diffrn_reflns_limit_l_min -13
_diffrn_reflns_number 8201
_diffrn_reflns_point_group_measured_fraction_full 0.996
_diffrn_reflns_point_group_measured_fraction_max 0.990
_diffrn_reflns_theta_full 25.242
_diffrn_reflns_theta_max 27.645
_diffrn_reflns_theta_min 3.239
_exptl_absorpt_coefficient_mu 0.191
_exptl_absorpt_correction_type none
_exptl_crystal_colour colourless
_exptl_crystal_colour_primary colourless
_exptl_crystal_density_diffrn 1.672
_exptl_crystal_density_method "'not measured'"
_exptl_crystal_description Prism
_exptl_crystal_F_000 568
_exptl_crystal_size_max 0.12
_exptl_crystal_size_mid 0.11
_exptl_crystal_size_min 0.1
_refine_diff_density_max 0.180
_refine_diff_density_min -0.267
_refine_diff_density_rms 0.053
_refine_ls_extinction_method none
_refine_ls_goodness_of_fit_ref 1.021
_refine_ls_hydrogen_treatment constr
_refine_ls_matrix_type full
_refine_ls_number_parameters 175
_refine_ls_number_reflns 2594
_refine_ls_number_restraints 0
_refine_ls_restrained_S_all 1.021
_refine_ls_R_factor_all 0.1485
_refine_ls_R_factor_gt 0.0681
_refine_ls_shift/su_max 0.000
_refine_ls_shift/su_mean 0.000
_refine_ls_structure_factor_coef Fsqd
_refine_ls_weighting_details 'w=1/[\s^2^(Fo^2^)+(0.1000P)^2^] where P=(Fo^2^+2Fc^2^)/3'
_refine_ls_weighting_scheme calc
_refine_ls_wR_factor_gt 0.1687
_refine_ls_wR_factor_ref 0.2164
_reflns_Friedel_coverage 0.000
_reflns_number_gt 1213
_reflns_number_total 2594
_reflns_threshold_expression 'I > 2\s(I)'
_cod_data_source_file c9ob01520e2.cif
_cod_data_source_block test
_cod_depositor_comments 'Adding full bibliography for 7157064--7157065.cif.'
_cod_database_code 7157065
_shelx_shelxl_version_number 2018/3
_shelx_space_group_comment
;
The symmetry employed for this shelxl refinement is uniquely defined
by the following loop, which should always be used as a source of
symmetry information in preference to the above space-group names.
They are only intended as comments.
;
_shelx_estimated_absorpt_t_max 0.981
_shelx_estimated_absorpt_t_min 0.977
_olex2_refinement_description
;
1. Fixed Uiso
 At 1.2 times of:
  All N(H,H) groups
 At 1.5 times of:
  All C(H,H,H) groups
2. Others
 Sof(F6A)=1-FVAR(1)
 Sof(F6)=FVAR(1)
3.a X=CH2 refined with riding coordinates:
 N2(H2D,H2E)
3.b Idealised Me refined as rotating group:
 C1(H1A,H1B,H1C), C2(H2A,H2B,H2C)
;
_olex2_submission_special_instructions 'No special instructions were received'

loop_
_space_group_symop_operation_xyz
'x, y, z'
'-x, y+1/2, -z+1/2'
'-x, -y, -z'
'x, -y-1/2, z-1/2'

loop_
_atom_site_label
_atom_site_type_symbol
_atom_site_fract_x
_atom_site_fract_y
_atom_site_fract_z
_atom_site_U_iso_or_equiv
_atom_site_adp_type
_atom_site_occupancy
_atom_site_site_symmetry_order
_atom_site_calc_flag
_atom_site_refinement_flags_posn
_atom_site_refinement_flags_occupancy
_atom_site_disorder_assembly
_atom_site_disorder_group
C1 C 0.2263(5) -0.2963(5) -0.4620(5) 0.0921(15) Uani 1 1 d . . . .
H1A H 0.252557 -0.261506 -0.376247 0.138 Uiso 1 1 calc GR . . .
H1B H 0.209929 -0.390791 -0.456879 0.138 Uiso 1 1 calc GR . . .
H1C H 0.152733 -0.250710 -0.500783 0.138 Uiso 1 1 calc GR . . .
C2 C 0.3709(4) -0.1409(4) -0.5471(5) 0.0836(13) Uani 1 1 d . . . .
H2A H 0.327853 -0.081205 -0.497245 0.125 Uiso 1 1 calc GR . . .
H2B H 0.360025 -0.111443 -0.635893 0.125 Uiso 1 1 calc GR . . .
H2C H 0.457081 -0.140651 -0.512178 0.125 Uiso 1 1 calc GR . . .
C3 C 0.3675(3) -0.3772(3) -0.6038(3) 0.0517(8) Uani 1 1 d . . . .
C4 C 0.3531(3) -0.6029(3) -0.6552(4) 0.0564(9) Uani 1 1 d . . . .
C5 C 0.2791(3) -0.7302(3) -0.6334(4) 0.0583(9) Uani 1 1 d . . . .
C6 C 0.1403(4) -0.7223(3) -0.6865(4) 0.0608(9) Uani 1 1 d . . . .
C7 C 0.0696(4) -0.8551(5) -0.7069(5) 0.0803(13) Uani 1 1 d . . . .
F1 F 0.2914(2) -0.7620(3) -0.5077(2) 0.0937(9) Uani 1 1 d . . . .
F2 F 0.3230(2) -0.83675(19) -0.6948(3) 0.0930(9) Uani 1 1 d . . . .
F3 F 0.0836(2) -0.6487(2) -0.6053(3) 0.0880(8) Uani 1 1 d . . . .
F4 F 0.1259(2) -0.6573(3) -0.8016(2) 0.0924(8) Uani 1 1 d . . . .
F5 F 0.0881(3) -0.9275(3) -0.6010(4) 0.1239(12) Uani 1 1 d . . . .
F6 F 0.105(2) -0.912(4) -0.811(3) 0.133(7) Uani 0.50(15) 1 d . P A 1
F7 F -0.0498(3) -0.8326(3) -0.7359(3) 0.1193(11) Uani 1 1 d . . . .
N1 N 0.3227(3) -0.2751(3) -0.5409(3) 0.0620(8) Uani 1 1 d . . . .
N2 N 0.4565(3) -0.3548(3) -0.6743(3) 0.0676(9) Uani 1 1 d . . . .
H2D H 0.485327 -0.275013 -0.679686 0.081 Uiso 1 1 calc R . . .
H2E H 0.485238 -0.420204 -0.714618 0.081 Uiso 1 1 calc R . . .
N3 N 0.3158(3) -0.4993(3) -0.5936(3) 0.0549(7) Uani 1 1 d . . . .
O1 O 0.4343(3) -0.6155(2) -0.7266(3) 0.0816(9) Uani 1 1 d . . . .
F6A F 0.1035(15) -0.936(4) -0.791(5) 0.125(8) Uani 0.50(15) 1 d . P A 2

loop_
_atom_site_aniso_label
_atom_site_aniso_U_11
_atom_site_aniso_U_22
_atom_site_aniso_U_33
_atom_site_aniso_U_23
_atom_site_aniso_U_13
_atom_site_aniso_U_12
C1 0.096(4) 0.084(3) 0.108(4) -0.029(3) 0.053(3) -0.012(2)
C2 0.099(3) 0.045(2) 0.110(3) -0.010(2) 0.028(3) -0.002(2)
C3 0.049(2) 0.0470(18) 0.059(2) 0.0028(16) 0.0087(15) 0.0026(14)
C4 0.046(2) 0.0477(18) 0.077(2) 0.0043(17) 0.0147(17) 0.0012(14)
C5 0.056(2) 0.0459(18) 0.076(2) 0.0064(18) 0.0196(17) 0.0012(14)
C6 0.062(2) 0.057(2) 0.068(2) -0.0038(18) 0.0223(17) 0.0015(16)
C7 0.069(3) 0.074(3) 0.102(4) -0.018(3) 0.026(2) -0.018(2)
F1 0.0936(18) 0.0921(17) 0.0901(18) 0.0410(14) -0.0031(14) -0.0241(13)
F2 0.0713(16) 0.0403(11) 0.178(3) -0.0067(13) 0.0520(16) 0.0011(10)
F3 0.0655(15) 0.0834(15) 0.122(2) -0.0329(14) 0.0370(13) 0.0007(12)
F4 0.0863(18) 0.1037(18) 0.0838(17) 0.0246(14) 0.0019(13) -0.0042(13)
F5 0.125(2) 0.100(2) 0.147(3) 0.026(2) 0.019(2) -0.0513(18)
F6 0.17(2) 0.123(13) 0.114(16) -0.055(10) 0.062(7) -0.052(9)
F7 0.0619(18) 0.135(2) 0.159(3) -0.036(2) 0.0108(17) -0.0196(15)
N1 0.064(2) 0.0482(17) 0.078(2) -0.0087(15) 0.0257(15) -0.0023(13)
N2 0.069(2) 0.0444(14) 0.098(2) -0.0026(15) 0.0380(18) -0.0049(13)
N3 0.0561(17) 0.0438(15) 0.0687(19) 0.0019(13) 0.0226(13) -0.0014(12)
O1 0.081(2) 0.0484(14) 0.129(3) -0.0117(15) 0.0598(18) -0.0081(12)
F6A 0.086(12) 0.096(10) 0.20(2) -0.096(11) 0.060(8) -0.035(5)

loop_
_atom_type_symbol
_atom_type_description
_atom_type_scat_dispersion_real
_atom_type_scat_dispersion_imag
_atom_type_scat_source
C C 0.0033 0.0016 'International Tables Vol C Tables 4.2.6.8 and 6.1.1.4'
H H 0.0000 0.0000 'International Tables Vol C Tables 4.2.6.8 and 6.1.1.4'
F F 0.0171 0.0103 'International Tables Vol C Tables 4.2.6.8 and 6.1.1.4'
N N 0.0061 0.0033 'International Tables Vol C Tables 4.2.6.8 and 6.1.1.4'
O O 0.0106 0.0060 'International Tables Vol C Tables 4.2.6.8 and 6.1.1.4'

loop_
_geom_angle_atom_site_label_1
_geom_angle_atom_site_label_2
_geom_angle_atom_site_label_3
_geom_angle
H1A C1 H1B 109.5
H1A C1 H1C 109.5
H1B C1 H1C 109.5
N1 C1 H1A 109.5
N1 C1 H1B 109.5
N1 C1 H1C 109.5
H2A C2 H2B 109.5
H2A C2 H2C 109.5
H2B C2 H2C 109.5
N1 C2 H2A 109.5
N1 C2 H2B 109.5
N1 C2 H2C 109.5
N1 C3 N3 116.8(3)
N2 C3 N1 120.0(3)
N2 C3 N3 123.2(3)
N3 C4 C5 111.3(3)
O1 C4 C5 116.4(3)
O1 C4 N3 132.3(3)
C4 C5 C6 114.8(3)
F1 C5 C4 111.3(3)
F1 C5 C6 108.0(3)
F1 C5 F2 106.7(3)
F2 C5 C4 109.7(3)
F2 C5 C6 105.8(3)
C7 C6 C5 117.3(3)
F3 C6 C5 109.3(3)
F3 C6 C7 106.5(3)
F3 C6 F4 107.2(3)
F4 C6 C5 108.5(3)
F4 C6 C7 107.6(4)
F5 C7 C6 110.4(4)
F5 C7 F6 115(2)
F5 C7 F7 107.9(4)
F6 C7 C6 106.3(18)
F7 C7 C6 110.5(4)
F7 C7 F6 106.7(11)
F6A C7 C6 116(2)
F6A C7 F5 102(3)
F6A C7 F7 109.4(11)
C2 N1 C1 117.7(3)
C3 N1 C1 121.4(3)
C3 N1 C2 120.9(3)
C3 N2 H2D 120.0
C3 N2 H2E 120.0
H2D N2 H2E 120.0
C4 N3 C3 120.1(3)

loop_
_geom_bond_atom_site_label_1
_geom_bond_atom_site_label_2
_geom_bond_distance
C1 H1A 0.9600
C1 H1B 0.9600
C1 H1C 0.9600
C1 N1 1.452(5)
C2 H2A 0.9600
C2 H2B 0.9600
C2 H2C 0.9600
C2 N1 1.442(5)
C3 N1 1.343(4)
C3 N2 1.329(4)
C3 N3 1.352(4)
C4 C5 1.540(5)
C4 N3 1.313(4)
C4 O1 1.253(4)
C5 C6 1.543(6)
C5 F1 1.332(5)
C5 F2 1.364(4)
C6 C7 1.530(6)
C6 F3 1.342(4)
C6 F4 1.350(5)
C7 F5 1.306(6)
C7 F6 1.33(2)
C7 F7 1.319(6)
C7 F6A 1.29(2)
N2 H2D 0.8600
N2 H2E 0.8600

loop_
_geom_torsion_atom_site_label_1
_geom_torsion_atom_site_label_2
_geom_torsion_atom_site_label_3
_geom_torsion_atom_site_label_4
_geom_torsion
C4 C5 C6 C7 161.4(4)
C4 C5 C6 F3 -77.3(4)
C4 C5 C6 F4 39.3(4)
C5 C4 N3 C3 -178.2(3)
C5 C6 C7 F5 52.5(5)
C5 C6 C7 F6 -72.8(17)
C5 C6 C7 F7 171.7(4)
C5 C6 C7 F6A -63(2)
F1 C5 C6 C7 -73.7(4)
F1 C5 C6 F3 47.6(4)
F1 C5 C6 F4 164.2(3)
F2 C5 C6 C7 40.3(5)
F2 C5 C6 F3 161.6(3)
F2 C5 C6 F4 -81.8(4)
F3 C6 C7 F5 -70.3(5)
F3 C6 C7 F6 164.4(16)
F3 C6 C7 F7 49.0(5)
F3 C6 C7 F6A 174(2)
F4 C6 C7 F5 175.0(4)
F4 C6 C7 F6 49.7(16)
F4 C6 C7 F7 -65.7(5)
F4 C6 C7 F6A 60(2)
N1 C3 N3 C4 178.3(3)
N2 C3 N1 C1 -179.4(4)
N2 C3 N1 C2 -0.9(5)
N2 C3 N3 C4 0.0(5)
N3 C3 N1 C1 2.2(5)
N3 C3 N1 C2 -179.3(3)
N3 C4 C5 C6 63.1(4)
N3 C4 C5 F1 -60.0(4)
N3 C4 C5 F2 -177.9(3)
O1 C4 C5 C6 -116.4(4)
O1 C4 C5 F1 120.5(4)
O1 C4 C5 F2 2.7(5)
O1 C4 N3 C3 1.1(6)
